data_2228970
loop_
_publ_author_name
'Yang, Lin-Tao'
'Luo, Xian-Fu'
'Hu, Ai-Xi'
'Wang, Yu'

_publ_section_title
;
 Bis(2,2-dimethyl-2,3-dihydro-1-benzofuran-7-yl) carbonate
;
_journal_coeditor_code BT5448
_journal_issue 2
_journal_name_full 'Acta Crystallographica Section E'
_journal_page_first o338
_journal_paper_doi 10.1107/S1600536811000341
_journal_volume 67
_journal_year 2011
_chemical_formula_iupac 'C21 H22 O5'
_chemical_formula_moiety 'C21 H22 O5'
_chemical_formula_sum 'C21 H22 O5'
_chemical_formula_weight 354.39
_chemical_melting_point 361.45
_chemical_name_systematic
;
Bis(2,2-dimethyl-2,3-dihydro-1-benzofuran-7-yl) carbonate
;
_space_group_IT_number 33
_symmetry_cell_setting orthorhombic
_symmetry_space_group_name_Hall 'P 2c -2n'
_symmetry_space_group_name_H-M 'P n a 21'
_atom_sites_solution_hydrogens geom
_atom_sites_solution_primary direct
_atom_sites_solution_secondary difmap
_audit_creation_method SHELXL-97
_cell_angle_alpha 90.00
_cell_angle_beta 90.00
_cell_angle_gamma 90.00
_cell_formula_units_Z 12
_cell_length_a 16.6409(6)
_cell_length_b 23.2581(9)
_cell_length_c 14.5045(6)
_cell_measurement_reflns_used 9606
_cell_measurement_temperature 173(2)
_cell_measurement_theta_max 25.99
_cell_measurement_theta_min 2.14
_cell_volume 5613.8(4)
_computing_cell_refinement 'SAINT-Plus (Bruker, 2003)'
_computing_data_collection 'SMART (Bruker, 2001)'
_computing_data_reduction 'SAINT-Plus (Bruker, 2003)'
_computing_molecular_graphics 'SHELXTL (Sheldrick, 2008)'
_computing_publication_material 'SHELXTL (Sheldrick, 2008)'
_computing_structure_refinement 'SHELXTL (Sheldrick, 2008)'
_computing_structure_solution 'SHELXTL (Sheldrick, 2008)'
_diffrn_ambient_temperature 173(2)
_diffrn_measured_fraction_theta_full 0.992
_diffrn_measured_fraction_theta_max 0.992
_diffrn_measurement_device_type 'Bruker SMART 1000 CCD'
_diffrn_measurement_method \w
_diffrn_radiation_monochromator graphite
_diffrn_radiation_source 'fine-focus sealed tube'
_diffrn_radiation_type MoK\a
_diffrn_radiation_wavelength 0.71073
_diffrn_reflns_av_R_equivalents 0.0301
_diffrn_reflns_av_sigmaI/netI 0.0271
_diffrn_reflns_limit_h_max 21
_diffrn_reflns_limit_h_min -16
_diffrn_reflns_limit_k_max 29
_diffrn_reflns_limit_k_min -27
_diffrn_reflns_limit_l_max 18
_diffrn_reflns_limit_l_min -17
_diffrn_reflns_number 27906
_diffrn_reflns_theta_full 27.06
_diffrn_reflns_theta_max 27.06
_diffrn_reflns_theta_min 1.50
_diffrn_standards_number 0
_exptl_absorpt_coefficient_mu 0.089
_exptl_absorpt_correction_T_max 0.9635
_exptl_absorpt_correction_T_min 0.9601
_exptl_absorpt_correction_type multi-scan
_exptl_absorpt_process_details '(SADABS; Sheldrick, 2004)'
_exptl_crystal_colour colourless
_exptl_crystal_density_diffrn 1.258
_exptl_crystal_density_method 'not measured'
_exptl_crystal_description block
_exptl_crystal_F_000 2256
_exptl_crystal_size_max 0.46
_exptl_crystal_size_mid 0.44
_exptl_crystal_size_min 0.42
_refine_diff_density_max 0.225
_refine_diff_density_min -0.208
_refine_ls_extinction_method none
_refine_ls_goodness_of_fit_ref 1.061
_refine_ls_hydrogen_treatment constr
_refine_ls_matrix_type full
_refine_ls_number_parameters 732
_refine_ls_number_reflns 6368
_refine_ls_number_restraints 32
_refine_ls_restrained_S_all 1.076
_refine_ls_R_factor_all 0.0638
_refine_ls_R_factor_gt 0.0416
_refine_ls_shift/su_max 0.000
_refine_ls_shift/su_mean 0.000
_refine_ls_structure_factor_coef Fsqd
_refine_ls_weighting_details 'calc w=1/[\s^2^(Fo^2^)+(0.0497P)^2^+1.3774P] where P=(Fo^2^+2Fc^2^)/3'
_refine_ls_weighting_scheme calc
_refine_ls_wR_factor_gt 0.0966
_refine_ls_wR_factor_ref 0.1093
_reflns_number_gt 4923
_reflns_number_total 6368
_reflns_threshold_expression I>2\s(I)
_cod_data_source_file bt5448.cif
_cod_data_source_block I
_cod_database_code 2228970
_cod_database_fobs_code 2228970

loop_
_symmetry_equiv_pos_as_xyz
'x, y, z'
'-x, -y, z+1/2'
'x+1/2, -y+1/2, z'
'-x+1/2, y+1/2, z+1/2'

loop_
_atom_site_type_symbol
_atom_site_label
_atom_site_fract_x
_atom_site_fract_y
_atom_site_fract_z
_atom_site_U_iso_or_equiv
_atom_site_adp_type
_atom_site_calc_flag
_atom_site_refinement_flags
_atom_site_occupancy
_atom_site_disorder_assembly
_atom_site_disorder_group
C C1 0.72869(16) 0.64804(12) 0.2593(2) 0.0317(6) Uani d . 1 . .
C C2 0.77503(17) 0.67717(12) 0.1957(2) 0.0339(6) Uani d . 1 . .
C C3 0.81873(17) 0.64739(13) 0.1300(2) 0.0367(7) Uani d . 1 . .
C C4 0.81567(17) 0.58778(13) 0.1275(2) 0.0383(7) Uani d . 1 . .
H H4 0.8447 0.5670 0.0820 0.046 Uiso calc R 1 . .
C C5 0.76969(18) 0.55890(13) 0.1924(2) 0.0403(7) Uani d . 1 . .
H H5 0.7679 0.5181 0.1916 0.048 Uiso calc R 1 . .
C C6 0.72644(17) 0.58870(13) 0.2582(2) 0.0375(7) Uani d . 1 . .
H H6 0.6953 0.5684 0.3024 0.045 Uiso calc R 1 . .
C C7 0.8595(2) 0.69120(15) 0.0700(3) 0.0518(9) Uani d . 1 . .
H H7A 0.8345 0.6929 0.0082 0.062 Uiso calc R 1 . .
H H7B 0.9175 0.6826 0.0632 0.062 Uiso calc R 1 . .
C C8 0.84633(17) 0.74798(13) 0.1235(2) 0.0363(7) Uani d . 1 . .
C C9 0.8164(2) 0.79648(16) 0.0643(2) 0.0551(9) Uani d . 1 . .
H H9A 0.7684 0.7841 0.0307 0.083 Uiso calc R 1 . .
H H9B 0.8584 0.8075 0.0203 0.083 Uiso calc R 1 . .
H H9C 0.8031 0.8295 0.1034 0.083 Uiso calc R 1 . .
C C10 0.9177(2) 0.76493(18) 0.1789(2) 0.0547(9) Uani d . 1 . .
H H10A 0.9040 0.7979 0.2179 0.082 Uiso calc R 1 . .
H H10B 0.9618 0.7755 0.1374 0.082 Uiso calc R 1 . .
H H10C 0.9344 0.7326 0.2178 0.082 Uiso calc R 1 . .
C C11 0.63004(16) 0.71444(13) 0.2967(2) 0.0320(6) Uani d . 1 . .
C C12 0.55604(16) 0.79348(12) 0.34947(19) 0.0310(6) Uani d . 1 . .
C C13 0.48895(16) 0.79984(12) 0.40412(19) 0.0303(6) Uani d . 1 . .
C C14 0.43827(17) 0.84686(12) 0.3926(2) 0.0349(7) Uani d . 1 . .
C C15 0.45287(19) 0.88649(13) 0.3243(2) 0.0405(7) Uani d . 1 . .
H H15 0.4176 0.9181 0.3154 0.049 Uiso calc R 1 . .
C C16 0.52035(19) 0.87953(14) 0.2683(2) 0.0424(7) Uani d . 1 . .
H H16 0.5307 0.9064 0.2204 0.051 Uiso calc R 1 . .
C C17 0.57225(18) 0.83401(13) 0.2820(2) 0.0370(7) Uani d . 1 . .
H H17 0.6191 0.8305 0.2450 0.044 Uiso calc R 1 . .
C C18 0.37437(19) 0.84320(14) 0.4653(2) 0.0440(8) Uani d . 1 . .
H H18A 0.3203 0.8490 0.4385 0.053 Uiso calc R 1 . .
H H18B 0.3834 0.8720 0.5145 0.053 Uiso calc R 1 . .
C C19 0.38424(18) 0.78166(14) 0.5022(2) 0.0379(7) Uani d . 1 . .
C C20 0.3244(2) 0.74160(16) 0.4557(3) 0.0544(9) Uani d . 1 . .
H H20A 0.3299 0.7448 0.3886 0.082 Uiso calc R 1 . .
H H20B 0.2697 0.7523 0.4738 0.082 Uiso calc R 1 . .
H H20C 0.3351 0.7019 0.4747 0.082 Uiso calc R 1 . .
C C21 0.3823(3) 0.77725(19) 0.6050(2) 0.0622(10) Uani d . 1 . .
H H21A 0.3937 0.7376 0.6235 0.093 Uiso calc R 1 . .
H H21B 0.3290 0.7884 0.6275 0.093 Uiso calc R 1 . .
H H21C 0.4229 0.8029 0.6314 0.093 Uiso calc R 1 . .
C C22 0.50518(17) 0.52554(13) 0.3246(2) 0.0355(6) Uani d . 1 . .
C C23 0.45542(19) 0.49810(13) 0.3866(2) 0.0397(7) Uani d . 1 . .
C C24 0.4071(2) 0.52908(15) 0.4452(2) 0.0495(9) Uani d . 1 . .
C C25 0.4077(2) 0.58836(15) 0.4427(3) 0.0513(9) Uani d . 1 . .
H H25 0.3746 0.6099 0.4835 0.062 Uiso calc R 1 . .
C C26 0.4570(2) 0.61611(14) 0.3803(3) 0.0476(8) Uani d . 1 . .
H H26 0.4579 0.6569 0.3782 0.057 Uiso calc R 1 . .
C C27 0.50489(19) 0.58482(14) 0.3211(2) 0.0424(7) Uani d . 1 . .
H H27 0.5379 0.6042 0.2775 0.051 Uiso calc R 1 . .
C C28 0.3563(3) 0.48691(17) 0.4983(3) 0.0785(13) Uani d U 1 . .
H H28A 0.2992 0.4892 0.4792 0.094 Uiso calc R 1 . .
H H28B 0.3600 0.4939 0.5655 0.094 Uiso calc R 1 . .
C C29 0.3931(2) 0.42830(16) 0.4725(3) 0.0560(9) Uani d U 1 . .
C C30 0.4447(3) 0.40512(19) 0.5482(3) 0.0719(12) Uani d . 1 . .
H H30A 0.4758 0.3723 0.5252 0.108 Uiso calc R 1 . .
H H30B 0.4106 0.3926 0.5996 0.108 Uiso calc R 1 . .
H H30C 0.4815 0.4352 0.5696 0.108 Uiso calc R 1 . .
C C31 0.3326(3) 0.3848(2) 0.4381(3) 0.0740(12) Uani d . 1 . .
H H31A 0.3020 0.4014 0.3868 0.111 Uiso calc R 1 . .
H H31B 0.2958 0.3745 0.4882 0.111 Uiso calc R 1 . .
H H31C 0.3608 0.3503 0.4168 0.111 Uiso calc R 1 . .
C C32 0.60410(16) 0.45748(14) 0.2938(2) 0.0380(7) Uani d . 1 . .
C C33 0.67945(18) 0.37786(13) 0.2413(2) 0.0378(7) Uani d . 1 . .
C C34 0.74682(17) 0.37333(12) 0.1865(2) 0.0343(6) Uani d . 1 . .
C C35 0.79846(19) 0.32660(13) 0.1949(2) 0.0399(7) Uani d . 1 . .
C C36 0.7833(2) 0.28498(15) 0.2601(2) 0.0494(8) Uani d . 1 . .
H H36 0.8187 0.2533 0.2671 0.059 Uiso calc R 1 . .
C C37 0.7160(2) 0.28993(16) 0.3153(3) 0.0552(9) Uani d . 1 . .
H H37 0.7055 0.2615 0.3607 0.066 Uiso calc R 1 . .
C C38 0.6636(2) 0.33572(15) 0.3053(2) 0.0486(8) Uani d . 1 . .
H H38 0.6168 0.3381 0.3426 0.058 Uiso calc R 1 . .
C C39 0.8623(2) 0.33340(14) 0.1226(3) 0.0484(8) Uani d . 1 . .
H H39A 0.8531 0.3071 0.0701 0.058 Uiso calc R 1 . .
H H39B 0.9165 0.3262 0.1485 0.058 Uiso calc R 1 . .
C C40 0.85265(18) 0.39687(15) 0.0932(2) 0.0421(8) Uani d . 1 . .
C C41 0.90819(19) 0.43531(15) 0.1465(3) 0.0496(9) Uani d . 1 . .
H H41A 0.8983 0.4755 0.1294 0.074 Uiso calc R 1 . .
H H41B 0.9640 0.4252 0.1324 0.074 Uiso calc R 1 . .
H H41C 0.8985 0.4304 0.2127 0.074 Uiso calc R 1 . .
C C42 0.8569(2) 0.40710(19) -0.0094(2) 0.0607(10) Uani d . 1 . .
H H42A 0.8183 0.3820 -0.0408 0.091 Uiso calc R 1 . .
H H42B 0.9113 0.3986 -0.0315 0.091 Uiso calc R 1 . .
H H42C 0.8438 0.4473 -0.0227 0.091 Uiso calc R 1 . .
C C43 0.0015(2) 0.33792(15) 0.3517(3) 0.0486(8) Uani d . 1 . .
C C44 -0.05123(19) 0.36897(14) 0.4055(2) 0.0417(7) Uani d . 1 . .
C C45 -0.0936(2) 0.34370(15) 0.4767(3) 0.0500(9) Uani d . 1 . .
C C46 -0.0841(2) 0.28554(18) 0.4923(3) 0.0697(14) Uani d . 1 . .
H H46 -0.1126 0.2673 0.5409 0.084 Uiso calc R 1 . .
C C47 -0.0327(3) 0.25404(18) 0.4367(4) 0.0792(15) Uani d . 1 . .
H H47 -0.0266 0.2139 0.4469 0.095 Uiso calc R 1 . .
C C48 0.0094(2) 0.28026(17) 0.3668(3) 0.0665(12) Uani d . 1 . .
H H48 0.0441 0.2581 0.3289 0.080 Uiso calc R 1 . .
C C49 -0.1459(3) 0.38968(18) 0.5191(3) 0.0648(11) Uani d . 1 . .
H H49A -0.1391 0.3911 0.5868 0.078 Uiso calc R 1 . .
H H49B -0.2033 0.3831 0.5046 0.078 Uiso calc R 1 . .
C C50 -0.11503(19) 0.44496(15) 0.4736(2) 0.0431(7) Uani d . 1 . .
C C51 -0.0575(2) 0.47812(19) 0.5336(3) 0.0668(11) Uani d . 1 . .
H H51A -0.0155 0.4522 0.5563 0.100 Uiso calc R 1 . .
H H51B -0.0867 0.4946 0.5860 0.100 Uiso calc R 1 . .
H H51C -0.0330 0.5091 0.4975 0.100 Uiso calc R 1 . .
C C52 -0.1806(2) 0.4841(2) 0.4376(4) 0.0790(14) Uani d . 1 . .
H H52A -0.1563 0.5171 0.4062 0.118 Uiso calc R 1 . .
H H52B -0.2136 0.4976 0.4892 0.118 Uiso calc R 1 . .
H H52C -0.2144 0.4628 0.3940 0.118 Uiso calc R 1 . .
C C53 0.10357(19) 0.39918(16) 0.3031(3) 0.0469(8) Uani d . 1 . .
C C54 0.19407(19) 0.46089(16) 0.2276(2) 0.0481(8) Uani d . 1 . .
C C55 0.2647(2) 0.44617(16) 0.1850(2) 0.0471(8) Uani d . 1 . .
C C56 0.3256(2) 0.48610(18) 0.1742(3) 0.0543(9) Uani d . 1 . .
C C57 0.3172(3) 0.54066(18) 0.2108(3) 0.0647(11) Uani d . 1 . .
H H57 0.3589 0.5683 0.2044 0.078 Uiso calc R 1 . .
C C58 0.2467(3) 0.55435(18) 0.2571(3) 0.0679(11) Uani d . 1 . .
H H58 0.2407 0.5913 0.2840 0.081 Uiso calc R 1 . .
C C59 0.1853(2) 0.51498(18) 0.2643(3) 0.0616(10) Uani d . 1 . .
H H59 0.1368 0.5252 0.2947 0.074 Uiso calc R 1 . .
C C60 0.3903(2) 0.4579(2) 0.1167(4) 0.0740(12) Uani d . 1 A .
H H60A 0.4438 0.4621 0.1458 0.089 Uiso calc R 1 . .
H H60B 0.3921 0.4745 0.0539 0.089 Uiso calc R 1 . .
C C61 0.3646(2) 0.39495(18) 0.1140(3) 0.0551(10) Uani d . 1 . .
C C62 0.3733(10) 0.3503(10) 0.0322(12) 0.053(5) Uani d PU 0.28(2) A 1
H H62A 0.3470 0.3656 -0.0231 0.080 Uiso calc PR 0.28(2) A 1
H H62B 0.3479 0.3139 0.0497 0.080 Uiso calc PR 0.28(2) A 1
H H62C 0.4304 0.3438 0.0193 0.080 Uiso calc PR 0.28(2) A 1
C C63 0.4118(10) 0.3650(7) 0.1904(12) 0.035(4) Uani d PU 0.28(2) A 1
H H63A 0.4343 0.3939 0.2322 0.052 Uiso calc PR 0.28(2) A 1
H H63B 0.4555 0.3425 0.1631 0.052 Uiso calc PR 0.28(2) A 1
H H63C 0.3759 0.3394 0.2248 0.052 Uiso calc PR 0.28(2) A 1
C C62B 0.3559(5) 0.3804(6) 0.0136(5) 0.069(2) Uani d PU 0.72(2) A 2
H H62D 0.3247 0.4105 -0.0173 0.104 Uiso calc PR 0.72(2) A 2
H H62E 0.3281 0.3435 0.0073 0.104 Uiso calc PR 0.72(2) A 2
H H62F 0.4093 0.3778 -0.0147 0.104 Uiso calc PR 0.72(2) A 2
C C63B 0.4127(7) 0.3545(6) 0.1693(11) 0.109(4) Uani d PU 0.72(2) A 2
H H63D 0.4192 0.3697 0.2319 0.163 Uiso calc PR 0.72(2) A 2
H H63E 0.4657 0.3496 0.1408 0.163 Uiso calc PR 0.72(2) A 2
H H63F 0.3853 0.3172 0.1720 0.163 Uiso calc PR 0.72(2) A 2
O O1 0.78087(13) 0.73538(9) 0.19029(16) 0.0444(5) Uani d . 1 . .
O O2 0.68790(11) 0.67934(8) 0.32817(13) 0.0346(4) Uani d . 1 . .
O O3 0.60238(12) 0.71474(10) 0.22166(15) 0.0428(5) Uani d . 1 . .
O O4 0.60936(11) 0.74815(9) 0.36804(14) 0.0357(5) Uani d . 1 . .
O O5 0.46542(12) 0.76326(9) 0.47200(14) 0.0372(5) Uani d . 1 . .
O O6 0.44698(14) 0.44023(9) 0.39277(18) 0.0533(6) Uani d . 1 . .
O O7 0.54932(12) 0.49397(9) 0.25984(15) 0.0398(5) Uani d . 1 . .
O O8 0.62912(14) 0.45562(11) 0.37023(18) 0.0556(7) Uani d . 1 . .
O O9 0.62560(12) 0.42365(10) 0.22312(15) 0.0411(5) Uani d . 1 . .
O O10 0.76908(12) 0.41200(9) 0.12079(15) 0.0395(5) Uani d . 1 . .
O O11 -0.06665(14) 0.42617(9) 0.39410(15) 0.0472(6) Uani d . 1 . .
O O12 0.04291(14) 0.36401(11) 0.27900(16) 0.0506(6) Uani d . 1 . .
O O13 0.12750(16) 0.40829(13) 0.37863(18) 0.0665(8) Uani d . 1 . .
O O14 0.12937(14) 0.42191(12) 0.22380(17) 0.0538(6) Uani d . 1 . .
O O15 0.28074(13) 0.39351(12) 0.1484(2) 0.0617(7) Uani d . 1 A .

loop_
_atom_site_aniso_label
_atom_site_aniso_U_11
_atom_site_aniso_U_22
_atom_site_aniso_U_33
_atom_site_aniso_U_12
_atom_site_aniso_U_13
_atom_site_aniso_U_23
C1 0.0255(13) 0.0375(16) 0.0320(14) 0.0011(12) -0.0016(12) -0.0040(13)
C2 0.0291(14) 0.0344(15) 0.0382(16) -0.0030(12) 0.0014(12) -0.0035(13)
C3 0.0312(15) 0.0416(17) 0.0375(16) 0.0018(12) 0.0024(13) -0.0056(14)
C4 0.0339(15) 0.0412(17) 0.0398(17) 0.0045(13) -0.0004(13) -0.0089(14)
C5 0.0371(16) 0.0335(16) 0.0502(19) -0.0011(13) -0.0031(15) -0.0057(14)
C6 0.0284(14) 0.0409(17) 0.0433(16) -0.0037(13) 0.0004(13) 0.0045(14)
C7 0.052(2) 0.050(2) 0.054(2) -0.0026(16) 0.0206(17) -0.0017(17)
C8 0.0320(15) 0.0419(17) 0.0351(16) -0.0023(13) 0.0054(13) 0.0048(13)
C9 0.057(2) 0.066(2) 0.042(2) 0.0163(18) -0.0035(17) 0.0103(18)
C10 0.0382(18) 0.086(3) 0.0402(19) -0.0060(17) -0.0047(15) 0.0029(18)
C11 0.0245(13) 0.0387(16) 0.0328(15) -0.0030(12) 0.0024(12) 0.0002(12)
C12 0.0285(14) 0.0366(15) 0.0279(14) -0.0007(12) -0.0036(11) -0.0036(12)
C13 0.0326(15) 0.0322(15) 0.0263(13) -0.0043(11) -0.0014(12) -0.0028(12)
C14 0.0349(15) 0.0372(16) 0.0327(15) 0.0006(12) -0.0038(12) -0.0053(13)
C15 0.0441(17) 0.0346(16) 0.0427(18) 0.0029(13) -0.0062(14) 0.0003(14)
C16 0.0485(18) 0.0437(18) 0.0349(16) -0.0089(14) -0.0015(15) 0.0072(14)
C17 0.0347(15) 0.0453(18) 0.0308(16) -0.0064(13) 0.0006(13) -0.0027(13)
C18 0.0412(17) 0.0404(17) 0.050(2) 0.0054(14) 0.0057(15) -0.0005(15)
C19 0.0356(16) 0.0409(17) 0.0373(17) 0.0045(13) 0.0071(13) -0.0019(13)
C20 0.0396(18) 0.047(2) 0.076(3) 0.0026(15) 0.0025(18) -0.0062(18)
C21 0.070(2) 0.077(3) 0.040(2) 0.021(2) 0.0151(18) 0.0024(18)
C22 0.0280(14) 0.0436(17) 0.0350(16) 0.0030(13) 0.0001(12) -0.0049(13)
C23 0.0397(17) 0.0391(17) 0.0402(17) 0.0094(13) 0.0037(14) -0.0011(14)
C24 0.056(2) 0.045(2) 0.048(2) 0.0147(16) 0.0200(17) 0.0056(15)
C25 0.060(2) 0.0437(19) 0.050(2) 0.0167(16) 0.0109(17) -0.0023(15)
C26 0.0496(19) 0.0375(17) 0.056(2) 0.0040(15) -0.0028(17) -0.0037(16)
C27 0.0334(15) 0.0461(18) 0.0478(19) -0.0041(14) -0.0007(14) 0.0004(15)
C28 0.095(3) 0.055(2) 0.085(3) 0.025(2) 0.054(2) 0.016(2)
C29 0.064(2) 0.0441(18) 0.060(2) 0.0113(16) 0.0285(19) 0.0100(17)
C30 0.104(3) 0.064(3) 0.047(2) 0.013(2) -0.004(2) -0.0098(19)
C31 0.054(2) 0.098(3) 0.070(3) -0.004(2) 0.016(2) 0.010(2)
C32 0.0223(13) 0.0500(19) 0.0416(18) -0.0038(13) 0.0041(13) -0.0125(14)
C33 0.0365(16) 0.0415(17) 0.0356(17) -0.0006(13) 0.0046(13) -0.0066(13)
C34 0.0359(15) 0.0378(16) 0.0293(15) -0.0016(12) 0.0004(12) -0.0029(13)
C35 0.0413(17) 0.0375(16) 0.0409(17) 0.0008(13) 0.0014(14) -0.0037(14)
C36 0.060(2) 0.0440(18) 0.0442(18) 0.0050(16) -0.0014(17) 0.0016(16)
C37 0.074(3) 0.050(2) 0.0415(19) -0.0058(18) 0.0062(18) 0.0059(16)
C38 0.054(2) 0.048(2) 0.0435(19) -0.0087(16) 0.0151(16) -0.0030(15)
C39 0.0439(18) 0.0465(19) 0.055(2) 0.0133(15) 0.0085(16) -0.0051(17)
C40 0.0341(16) 0.053(2) 0.0394(17) 0.0124(14) 0.0111(14) 0.0040(14)
C41 0.0372(17) 0.052(2) 0.060(2) 0.0065(15) 0.0063(16) 0.0094(17)
C42 0.059(2) 0.080(3) 0.042(2) 0.025(2) 0.0153(18) 0.0029(18)
C43 0.0464(18) 0.0462(19) 0.053(2) 0.0001(16) -0.0135(17) -0.0018(16)
C44 0.0447(18) 0.0428(18) 0.0376(17) -0.0077(14) -0.0052(14) 0.0041(14)
C45 0.0479(19) 0.055(2) 0.0468(19) -0.0177(16) -0.0089(16) 0.0155(17)
C46 0.053(2) 0.068(3) 0.088(3) -0.026(2) -0.027(2) 0.043(2)
C47 0.058(2) 0.048(2) 0.132(5) -0.001(2) -0.034(3) 0.021(3)
C48 0.050(2) 0.052(2) 0.097(3) 0.0035(18) -0.020(2) -0.001(2)
C49 0.069(2) 0.076(3) 0.050(2) -0.027(2) 0.015(2) 0.0076(19)
C50 0.0385(17) 0.057(2) 0.0342(16) -0.0065(15) 0.0076(14) 0.0002(15)
C51 0.073(3) 0.083(3) 0.044(2) -0.028(2) 0.011(2) -0.017(2)
C52 0.047(2) 0.107(4) 0.084(3) 0.010(2) 0.011(2) 0.025(3)
C53 0.0340(17) 0.061(2) 0.046(2) 0.0074(15) -0.0052(16) -0.0036(17)
C54 0.0423(18) 0.070(2) 0.0320(16) -0.0017(17) -0.0059(14) -0.0007(16)
C55 0.0445(18) 0.064(2) 0.0333(16) -0.0038(16) -0.0061(15) -0.0047(16)
C56 0.0462(19) 0.070(2) 0.046(2) -0.0087(18) -0.0104(17) -0.0001(18)
C57 0.068(3) 0.060(2) 0.067(3) -0.005(2) -0.024(2) 0.002(2)
C58 0.076(3) 0.058(2) 0.070(3) 0.014(2) -0.020(2) -0.003(2)
C59 0.061(2) 0.075(3) 0.049(2) 0.022(2) -0.0134(19) -0.004(2)
C60 0.052(2) 0.090(3) 0.079(3) -0.023(2) 0.008(2) -0.010(3)
C61 0.0402(18) 0.083(3) 0.042(2) -0.0155(17) 0.0100(16) -0.0219(19)
C62 0.053(6) 0.061(7) 0.046(6) -0.004(4) 0.006(4) -0.016(4)
C63 0.028(5) 0.033(5) 0.043(5) -0.010(4) 0.007(4) -0.016(4)
C62B 0.065(3) 0.090(5) 0.053(3) -0.017(3) 0.007(3) -0.014(3)
C63B 0.092(5) 0.120(6) 0.114(6) 0.002(4) 0.007(4) 0.008(4)
O1 0.0434(12) 0.0377(12) 0.0521(14) -0.0032(9) 0.0185(11) -0.0066(10)
O2 0.0298(10) 0.0430(12) 0.0310(10) 0.0040(9) 0.0036(9) -0.0001(9)
O3 0.0373(11) 0.0540(13) 0.0371(12) 0.0072(10) -0.0085(10) -0.0111(10)
O4 0.0310(10) 0.0451(12) 0.0311(11) 0.0045(9) 0.0020(9) -0.0036(9)
O5 0.0360(11) 0.0422(12) 0.0335(11) 0.0050(9) 0.0058(9) 0.0032(9)
O6 0.0556(14) 0.0377(12) 0.0667(17) 0.0113(10) 0.0289(13) 0.0022(12)
O7 0.0325(11) 0.0500(13) 0.0368(11) 0.0023(9) 0.0072(9) -0.0049(10)
O8 0.0452(13) 0.0713(17) 0.0502(15) 0.0167(12) -0.0141(11) -0.0236(13)
O9 0.0382(11) 0.0488(13) 0.0364(11) 0.0039(10) 0.0084(9) -0.0042(10)
O10 0.0349(11) 0.0450(12) 0.0387(11) 0.0100(9) 0.0098(9) 0.0033(10)
O11 0.0611(14) 0.0405(12) 0.0399(13) -0.0074(11) 0.0163(11) 0.0020(10)
O12 0.0430(13) 0.0650(15) 0.0439(14) 0.0032(11) -0.0005(11) -0.0105(12)
O13 0.0603(16) 0.099(2) 0.0406(14) -0.0197(15) -0.0164(13) 0.0104(14)
O14 0.0416(13) 0.0870(19) 0.0329(12) -0.0041(12) 0.0019(10) -0.0061(12)
O15 0.0396(13) 0.0787(18) 0.0669(17) -0.0182(12) 0.0151(12) -0.0296(14)

loop_
_atom_type_symbol
_atom_type_description
_atom_type_scat_dispersion_real
_atom_type_scat_dispersion_imag
_atom_type_scat_source
C C 0.0033 0.0000 'International Tables Vol C Tables 4.2.6.8 and 6.1.1.4'
H H 0.0000 0.0000 'International Tables Vol C Tables 4.2.6.8 and 6.1.1.4'
O O 0.0106 0.0000 'International Tables Vol C Tables 4.2.6.8 and 6.1.1.4'

loop_
_geom_angle_atom_site_label_1
_geom_angle_atom_site_label_2
_geom_angle_atom_site_label_3
_geom_angle_site_symmetry_1
_geom_angle_site_symmetry_3
_geom_angle
_geom_angle_publ_flag
C2 C1 C6 . . 119.8(3) ?
C2 C1 O2 . . 119.3(2) ?
C6 C1 O2 . . 120.8(3) ?
O1 C2 C1 . . 124.6(3) ?
O1 C2 C3 . . 114.9(3) ?
C1 C2 C3 . . 120.6(3) ?
C2 C3 C4 . . 119.9(3) ?
C2 C3 C7 . . 107.3(3) ?
C4 C3 C7 . . 132.8(3) ?
C5 C4 C3 . . 119.1(3) ?
C5 C4 H4 . . 120.4 ?
C3 C4 H4 . . 120.4 ?
C6 C5 C4 . . 120.9(3) ?
C6 C5 H5 . . 119.6 ?
C4 C5 H5 . . 119.6 ?
C1 C6 C5 . . 119.7(3) ?
C1 C6 H6 . . 120.1 ?
C5 C6 H6 . . 120.1 ?
C3 C7 C8 . . 103.0(3) ?
C3 C7 H7A . . 111.2 ?
C8 C7 H7A . . 111.2 ?
C3 C7 H7B . . 111.2 ?
C8 C7 H7B . . 111.2 ?
H7A C7 H7B . . 109.1 ?
O1 C8 C10 . . 106.6(3) ?
O1 C8 C9 . . 106.1(2) ?
C10 C8 C9 . . 112.0(3) ?
O1 C8 C7 . . 105.2(2) ?
C10 C8 C7 . . 112.6(3) ?
C9 C8 C7 . . 113.7(3) ?
C8 C9 H9A . . 109.5 ?
C8 C9 H9B . . 109.5 ?
H9A C9 H9B . . 109.5 ?
C8 C9 H9C . . 109.5 ?
H9A C9 H9C . . 109.5 ?
H9B C9 H9C . . 109.5 ?
C8 C10 H10A . . 109.5 ?
C8 C10 H10B . . 109.5 ?
H10A C10 H10B . . 109.5 ?
C8 C10 H10C . . 109.5 ?
H10A C10 H10C . . 109.5 ?
H10B C10 H10C . . 109.5 ?
O3 C11 O2 . . 126.6(3) ?
O3 C11 O4 . . 127.3(3) ?
O2 C11 O4 . . 106.1(2) ?
C13 C12 C17 . . 119.4(3) ?
C13 C12 O4 . . 118.8(3) ?
C17 C12 O4 . . 121.6(2) ?
O5 C13 C12 . . 125.7(3) ?
O5 C13 C14 . . 113.8(2) ?
C12 C13 C14 . . 120.5(3) ?
C15 C14 C13 . . 120.4(3) ?
C15 C14 C18 . . 132.1(3) ?
C13 C14 C18 . . 107.5(3) ?
C14 C15 C16 . . 118.9(3) ?
C14 C15 H15 . . 120.5 ?
C16 C15 H15 . . 120.5 ?
C17 C16 C15 . . 120.6(3) ?
C17 C16 H16 . . 119.7 ?
C15 C16 H16 . . 119.7 ?
C16 C17 C12 . . 120.1(3) ?
C16 C17 H17 . . 120.0 ?
C12 C17 H17 . . 120.0 ?
C14 C18 C19 . . 102.8(2) ?
C14 C18 H18A . . 111.2 ?
C19 C18 H18A . . 111.2 ?
C14 C18 H18B . . 111.2 ?
C19 C18 H18B . . 111.2 ?
H18A C18 H18B . . 109.1 ?
O5 C19 C21 . . 107.2(3) ?
O5 C19 C20 . . 106.7(2) ?
C21 C19 C20 . . 112.7(3) ?
O5 C19 C18 . . 105.2(2) ?
C21 C19 C18 . . 114.2(3) ?
C20 C19 C18 . . 110.2(3) ?
C19 C20 H20A . . 109.5 ?
C19 C20 H20B . . 109.5 ?
H20A C20 H20B . . 109.5 ?
C19 C20 H20C . . 109.5 ?
H20A C20 H20C . . 109.5 ?
H20B C20 H20C . . 109.5 ?
C19 C21 H21A . . 109.5 ?
C19 C21 H21B . . 109.5 ?
H21A C21 H21B . . 109.5 ?
C19 C21 H21C . . 109.5 ?
H21A C21 H21C . . 109.5 ?
H21B C21 H21C . . 109.5 ?
C23 C22 C27 . . 119.0(3) ?
C23 C22 O7 . . 120.6(3) ?
C27 C22 O7 . . 120.0(3) ?
O6 C23 C24 . . 114.8(3) ?
O6 C23 C22 . . 124.4(3) ?
C24 C23 C22 . . 120.8(3) ?
C23 C24 C25 . . 120.2(3) ?
C23 C24 C28 . . 107.7(3) ?
C25 C24 C28 . . 131.9(3) ?
C24 C25 C26 . . 119.2(3) ?
C24 C25 H25 . . 120.4 ?
C26 C25 H25 . . 120.4 ?
C27 C26 C25 . . 120.3(3) ?
C27 C26 H26 . . 119.8 ?
C25 C26 H26 . . 119.8 ?
C22 C27 C26 . . 120.4(3) ?
C22 C27 H27 . . 119.8 ?
C26 C27 H27 . . 119.8 ?
C24 C28 C29 . . 103.2(3) ?
C24 C28 H28A . . 111.1 ?
C29 C28 H28A . . 111.1 ?
C24 C28 H28B . . 111.1 ?
C29 C28 H28B . . 111.1 ?
H28A C28 H28B . . 109.1 ?
O6 C29 C30 . . 107.0(3) ?
O6 C29 C31 . . 105.6(3) ?
C30 C29 C31 . . 112.6(3) ?
O6 C29 C28 . . 105.3(3) ?
C30 C29 C28 . . 111.7(4) ?
C31 C29 C28 . . 114.1(4) ?
C29 C30 H30A . . 109.5 ?
C29 C30 H30B . . 109.5 ?
H30A C30 H30B . . 109.5 ?
C29 C30 H30C . . 109.5 ?
H30A C30 H30C . . 109.5 ?
H30B C30 H30C . . 109.5 ?
C29 C31 H31A . . 109.5 ?
C29 C31 H31B . . 109.5 ?
H31A C31 H31B . . 109.5 ?
C29 C31 H31C . . 109.5 ?
H31A C31 H31C . . 109.5 ?
H31B C31 H31C . . 109.5 ?
O8 C32 O7 . . 127.3(3) ?
O8 C32 O9 . . 126.9(3) ?
O7 C32 O9 . . 105.8(3) ?
C38 C33 C34 . . 119.4(3) ?
C38 C33 O9 . . 122.7(3) ?
C34 C33 O9 . . 117.7(3) ?
O10 C34 C33 . . 125.1(3) ?
O10 C34 C35 . . 114.2(3) ?
C33 C34 C35 . . 120.8(3) ?
C36 C35 C34 . . 119.8(3) ?
C36 C35 C39 . . 133.1(3) ?
C34 C35 C39 . . 107.1(3) ?
C35 C36 C37 . . 119.2(3) ?
C35 C36 H36 . . 120.4 ?
C37 C36 H36 . . 120.4 ?
C36 C37 C38 . . 121.0(3) ?
C36 C37 H37 . . 119.5 ?
C38 C37 H37 . . 119.5 ?
C33 C38 C37 . . 119.9(3) ?
C33 C38 H38 . . 120.1 ?
C37 C38 H38 . . 120.1 ?
C35 C39 C40 . . 102.7(2) ?
C35 C39 H39A . . 111.2 ?
C40 C39 H39A . . 111.2 ?
C35 C39 H39B . . 111.2 ?
C40 C39 H39B . . 111.2 ?
H39A C39 H39B . . 109.1 ?
O10 C40 C41 . . 107.2(3) ?
O10 C40 C42 . . 105.8(3) ?
C41 C40 C42 . . 112.7(3) ?
O10 C40 C39 . . 104.4(2) ?
C41 C40 C39 . . 111.2(3) ?
C42 C40 C39 . . 114.7(3) ?
C40 C41 H41A . . 109.5 ?
C40 C41 H41B . . 109.5 ?
H41A C41 H41B . . 109.5 ?
C40 C41 H41C . . 109.5 ?
H41A C41 H41C . . 109.5 ?
H41B C41 H41C . . 109.5 ?
C40 C42 H42A . . 109.5 ?
C40 C42 H42B . . 109.5 ?
H42A C42 H42B . . 109.5 ?
C40 C42 H42C . . 109.5 ?
H42A C42 H42C . . 109.5 ?
H42B C42 H42C . . 109.5 ?
C48 C43 C44 . . 119.0(4) ?
C48 C43 O12 . . 120.0(4) ?
C44 C43 O12 . . 120.9(3) ?
O11 C44 C43 . . 124.2(3) ?
O11 C44 C45 . . 114.1(3) ?
C43 C44 C45 . . 121.7(3) ?
C46 C45 C44 . . 118.8(4) ?
C46 C45 C49 . . 133.9(4) ?
C44 C45 C49 . . 107.3(3) ?
C45 C46 C47 . . 119.6(4) ?
C45 C46 H46 . . 120.2 ?
C47 C46 H46 . . 120.2 ?
C48 C47 C46 . . 120.6(4) ?
C48 C47 H47 . . 119.7 ?
C46 C47 H47 . . 119.7 ?
C43 C48 C47 . . 120.3(4) ?
C43 C48 H48 . . 119.8 ?
C47 C48 H48 . . 119.8 ?
C45 C49 C50 . . 103.0(3) ?
C45 C49 H49A . . 111.2 ?
C50 C49 H49A . . 111.2 ?
C45 C49 H49B . . 111.2 ?
C50 C49 H49B . . 111.2 ?
H49A C49 H49B . . 109.1 ?
O11 C50 C51 . . 104.9(3) ?
O11 C50 C52 . . 107.6(3) ?
C51 C50 C52 . . 110.5(4) ?
O11 C50 C49 . . 105.7(3) ?
C51 C50 C49 . . 113.2(3) ?
C52 C50 C49 . . 114.2(3) ?
C50 C51 H51A . . 109.5 ?
C50 C51 H51B . . 109.5 ?
H51A C51 H51B . . 109.5 ?
C50 C51 H51C . . 109.5 ?
H51A C51 H51C . . 109.5 ?
H51B C51 H51C . . 109.5 ?
C50 C52 H52A . . 109.5 ?
C50 C52 H52B . . 109.5 ?
H52A C52 H52B . . 109.5 ?
C50 C52 H52C . . 109.5 ?
H52A C52 H52C . . 109.5 ?
H52B C52 H52C . . 109.5 ?
O13 C53 O14 . . 128.1(3) ?
O13 C53 O12 . . 126.9(3) ?
O14 C53 O12 . . 104.9(3) ?
C55 C54 C59 . . 119.6(3) ?
C55 C54 O14 . . 118.5(3) ?
C59 C54 O14 . . 121.6(3) ?
O15 C55 C54 . . 124.6(3) ?
O15 C55 C56 . . 114.6(3) ?
C54 C55 C56 . . 120.8(3) ?
C57 C56 C55 . . 119.9(4) ?
C57 C56 C60 . . 133.1(4) ?
C55 C56 C60 . . 107.0(3) ?
C56 C57 C58 . . 118.8(4) ?
C56 C57 H57 . . 120.6 ?
C58 C57 H57 . . 120.6 ?
C59 C58 C57 . . 120.7(4) ?
C59 C58 H58 . . 119.6 ?
C57 C58 H58 . . 119.6 ?
C54 C59 C58 . . 120.1(4) ?
C54 C59 H59 . . 119.9 ?
C58 C59 H59 . . 119.9 ?
C56 C60 C61 . . 103.4(3) ?
C56 C60 H60A . . 111.1 ?
C61 C60 H60A . . 111.1 ?
C56 C60 H60B . . 111.1 ?
C61 C60 H60B . . 111.1 ?
H60A C60 H60B . . 109.1 ?
C63B C61 O15 . . 108.3(6) ?
C63B C61 C62B . . 115.9(6) ?
O15 C61 C62B . . 103.4(4) ?
C63B C61 C60 . . 116.5(6) ?
O15 C61 C60 . . 106.1(3) ?
C62B C61 C60 . . 105.5(6) ?
O15 C61 C63 . . 103.3(7) ?
C62B C61 C63 . . 130.6(8) ?
C60 C61 C63 . . 105.9(6) ?
C63B C61 C62 . . 86.5(8) ?
O15 C61 C62 . . 108.9(6) ?
C60 C61 C62 . . 128.5(9) ?
C63 C61 C62 . . 101.4(11) ?
C61 C62 H62A . . 109.5 ?
C61 C62 H62B . . 109.5 ?
H62A C62 H62B . . 109.5 ?
C61 C62 H62C . . 109.5 ?
H62A C62 H62C . . 109.5 ?
H62B C62 H62C . . 109.5 ?
C61 C63 H63A . . 109.5 ?
C61 C63 H63B . . 109.5 ?
H63A C63 H63B . . 109.5 ?
C61 C63 H63C . . 109.5 ?
H63A C63 H63C . . 109.5 ?
H63B C63 H63C . . 109.5 ?
C61 C62B H62D . . 109.5 ?
C61 C62B H62E . . 109.5 ?
H62D C62B H62E . . 109.5 ?
C61 C62B H62F . . 109.5 ?
H62D C62B H62F . . 109.5 ?
H62E C62B H62F . . 109.5 ?
C61 C63B H63D . . 109.5 ?
C61 C63B H63E . . 109.5 ?
H63D C63B H63E . . 109.5 ?
C61 C63B H63F . . 109.5 ?
H63D C63B H63F . . 109.5 ?
H63E C63B H63F . . 109.5 ?
C2 O1 C8 . . 106.6(2) ?
C11 O2 C1 . . 114.8(2) ?
C11 O4 C12 . . 116.9(2) ?
C13 O5 C19 . . 107.2(2) ?
C23 O6 C29 . . 107.4(2) ?
C32 O7 C22 . . 116.2(2) ?
C32 O9 C33 . . 117.8(2) ?
C34 O10 C40 . . 106.6(2) ?
C44 O11 C50 . . 107.3(2) ?
C53 O12 C43 . . 116.0(3) ?
C53 O14 C54 . . 117.8(3) ?
C55 O15 C61 . . 107.2(3) ?

loop_
_geom_bond_atom_site_label_1
_geom_bond_atom_site_label_2
_geom_bond_site_symmetry_2
_geom_bond_distance
_geom_bond_publ_flag
C1 C2 . 1.380(4) ?
C1 C6 . 1.381(4) ?
C1 O2 . 1.410(3) ?
C2 O1 . 1.360(4) ?
C2 C3 . 1.385(4) ?
C3 C4 . 1.388(4) ?
C3 C7 . 1.502(5) ?
C4 C5 . 1.387(4) ?
C4 H4 . 0.9500 ?
C5 C6 . 1.381(4) ?
C5 H5 . 0.9500 ?
C6 H6 . 0.9500 ?
C7 C8 . 1.547(5) ?
C7 H7A . 0.9900 ?
C7 H7B . 0.9900 ?
C8 O1 . 1.487(4) ?
C8 C10 . 1.487(4) ?
C8 C9 . 1.502(4) ?
C9 H9A . 0.9800 ?
C9 H9B . 0.9800 ?
C9 H9C . 0.9800 ?
C10 H10A . 0.9800 ?
C10 H10B . 0.9800 ?
C10 H10C . 0.9800 ?
C11 O3 . 1.182(4) ?
C11 O2 . 1.342(3) ?
C11 O4 . 1.343(4) ?
C12 C13 . 1.377(4) ?
C12 C17 . 1.386(4) ?
C12 O4 . 1.404(3) ?
C13 O5 . 1.359(3) ?
C13 C14 . 1.391(4) ?
C14 C15 . 1.375(4) ?
C14 C18 . 1.500(4) ?
C15 C16 . 1.395(5) ?
C15 H15 . 0.9500 ?
C16 C17 . 1.380(4) ?
C16 H16 . 0.9500 ?
C17 H17 . 0.9500 ?
C18 C19 . 1.537(4) ?
C18 H18A . 0.9900 ?
C18 H18B . 0.9900 ?
C19 O5 . 1.483(4) ?
C19 C21 . 1.495(5) ?
C19 C20 . 1.521(5) ?
C20 H20A . 0.9800 ?
C20 H20B . 0.9800 ?
C20 H20C . 0.9800 ?
C21 H21A . 0.9800 ?
C21 H21B . 0.9800 ?
C21 H21C . 0.9800 ?
C22 C23 . 1.379(4) ?
C22 C27 . 1.380(4) ?
C22 O7 . 1.401(3) ?
C23 O6 . 1.356(4) ?
C23 C24 . 1.374(4) ?
C24 C25 . 1.379(5) ?
C24 C28 . 1.507(5) ?
C25 C26 . 1.381(5) ?
C25 H25 . 0.9500 ?
C26 C27 . 1.380(5) ?
C26 H26 . 0.9500 ?
C27 H27 . 0.9500 ?
C28 C29 . 1.540(5) ?
C28 H28A . 0.9900 ?
C28 H28B . 0.9900 ?
C29 O6 . 1.490(4) ?
C29 C30 . 1.495(6) ?
C29 C31 . 1.512(6) ?
C30 H30A . 0.9800 ?
C30 H30B . 0.9800 ?
C30 H30C . 0.9800 ?
C31 H31A . 0.9800 ?
C31 H31B . 0.9800 ?
C31 H31C . 0.9800 ?
C32 O8 . 1.184(4) ?
C32 O7 . 1.340(4) ?
C32 O9 . 1.341(4) ?
C33 C38 . 1.375(4) ?
C33 C34 . 1.378(4) ?
C33 O9 . 1.417(4) ?
C34 O10 . 1.362(4) ?
C34 C35 . 1.391(4) ?
C35 C36 . 1.377(5) ?
C35 C39 . 1.501(5) ?
C36 C37 . 1.381(5) ?
C36 H36 . 0.9500 ?
C37 C38 . 1.384(5) ?
C37 H37 . 0.9500 ?
C38 H38 . 0.9500 ?
C39 C40 . 1.545(5) ?
C39 H39A . 0.9900 ?
C39 H39B . 0.9900 ?
C40 O10 . 1.489(3) ?
C40 C41 . 1.501(5) ?
C40 C42 . 1.509(5) ?
C41 H41A . 0.9800 ?
C41 H41B . 0.9800 ?
C41 H41C . 0.9800 ?
C42 H42A . 0.9800 ?
C42 H42B . 0.9800 ?
C42 H42C . 0.9800 ?
C43 C48 . 1.365(5) ?
C43 C44 . 1.378(5) ?
C43 O12 . 1.398(4) ?
C44 O11 . 1.365(4) ?
C44 C45 . 1.382(5) ?
C45 C46 . 1.381(5) ?
C45 C49 . 1.510(6) ?
C46 C47 . 1.385(7) ?
C46 H46 . 0.9500 ?
C47 C48 . 1.375(7) ?
C47 H47 . 0.9500 ?
C48 H48 . 0.9500 ?
C49 C50 . 1.534(5) ?
C49 H49A . 0.9900 ?
C49 H49B . 0.9900 ?
C50 O11 . 1.473(4) ?
C50 C51 . 1.506(5) ?
C50 C52 . 1.514(5) ?
C51 H51A . 0.9800 ?
C51 H51B . 0.9800 ?
C51 H51C . 0.9800 ?
C52 H52A . 0.9800 ?
C52 H52B . 0.9800 ?
C52 H52C . 0.9800 ?
C53 O13 . 1.185(4) ?
C53 O14 . 1.336(4) ?
C53 O12 . 1.346(4) ?
C54 C55 . 1.371(5) ?
C54 C59 . 1.374(5) ?
C54 O14 . 1.409(4) ?
C55 O15 . 1.361(4) ?
C55 C56 . 1.384(5) ?
C56 C57 . 1.382(6) ?
C56 C60 . 1.512(6) ?
C57 C58 . 1.389(6) ?
C57 H57 . 0.9500 ?
C58 C59 . 1.375(6) ?
C58 H58 . 0.9500 ?
C59 H59 . 0.9500 ?
C60 C61 . 1.525(6) ?
C60 H60A . 0.9900 ?
C60 H60B . 0.9900 ?
C61 C63B . 1.474(13) ?
C61 O15 . 1.482(4) ?
C61 C62B . 1.501(7) ?
C61 C63 . 1.527(19) ?
C61 C62 . 1.584(15) ?
C62 H62A . 0.9800 ?
C62 H62B . 0.9800 ?
C62 H62C . 0.9800 ?
C63 H63A . 0.9800 ?
C63 H63B . 0.9800 ?
C63 H63C . 0.9800 ?
C62B H62D . 0.9800 ?
C62B H62E . 0.9800 ?
C62B H62F . 0.9800 ?
C63B H63D . 0.9800 ?
C63B H63E . 0.9800 ?
C63B H63F . 0.9800 ?

loop_
_geom_torsion_atom_site_label_1
_geom_torsion_atom_site_label_2
_geom_torsion_atom_site_label_3
_geom_torsion_atom_site_label_4
_geom_torsion_site_symmetry_1
_geom_torsion_site_symmetry_2
_geom_torsion_site_symmetry_3
_geom_torsion_site_symmetry_4
_geom_torsion
_geom_torsion_publ_flag
C6 C1 C2 O1 . . . . 179.3(3) ?
O2 C1 C2 O1 . . . . -4.3(4) ?
C6 C1 C2 C3 . . . . 0.7(4) ?
O2 C1 C2 C3 . . . . 177.0(2) ?
O1 C2 C3 C4 . . . . -178.4(3) ?
C1 C2 C3 C4 . . . . 0.4(4) ?
O1 C2 C3 C7 . . . . -0.9(4) ?
C1 C2 C3 C7 . . . . 177.9(3) ?
C2 C3 C4 C5 . . . . -1.1(4) ?
C7 C3 C4 C5 . . . . -177.9(3) ?
C3 C4 C5 C6 . . . . 0.8(5) ?
C2 C1 C6 C5 . . . . -0.9(4) ?
O2 C1 C6 C5 . . . . -177.2(3) ?
C4 C5 C6 C1 . . . . 0.2(5) ?
C2 C3 C7 C8 . . . . 11.0(3) ?
C4 C3 C7 C8 . . . . -171.8(3) ?
C3 C7 C8 O1 . . . . -16.6(3) ?
C3 C7 C8 C10 . . . . 99.1(3) ?
C3 C7 C8 C9 . . . . -132.3(3) ?
C17 C12 C13 O5 . . . . 179.3(3) ?
O4 C12 C13 O5 . . . . -5.1(4) ?
C17 C12 C13 C14 . . . . -0.8(4) ?
O4 C12 C13 C14 . . . . 174.8(2) ?
O5 C13 C14 C15 . . . . -177.7(3) ?
C12 C13 C14 C15 . . . . 2.4(4) ?
O5 C13 C14 C18 . . . . 3.2(3) ?
C12 C13 C14 C18 . . . . -176.7(3) ?
C13 C14 C15 C16 . . . . -1.6(4) ?
C18 C14 C15 C16 . . . . 177.3(3) ?
C14 C15 C16 C17 . . . . -0.8(5) ?
C15 C16 C17 C12 . . . . 2.4(5) ?
C13 C12 C17 C16 . . . . -1.6(4) ?
O4 C12 C17 C16 . . . . -177.0(3) ?
C15 C14 C18 C19 . . . . 167.9(3) ?
C13 C14 C18 C19 . . . . -13.1(3) ?
C14 C18 C19 O5 . . . . 17.8(3) ?
C14 C18 C19 C21 . . . . 135.0(3) ?
C14 C18 C19 C20 . . . . -96.9(3) ?
C27 C22 C23 O6 . . . . 176.0(3) ?
O7 C22 C23 O6 . . . . 2.4(5) ?
C27 C22 C23 C24 . . . . -1.1(5) ?
O7 C22 C23 C24 . . . . -174.7(3) ?
O6 C23 C24 C25 . . . . -177.3(3) ?
C22 C23 C24 C25 . . . . 0.1(5) ?
O6 C23 C24 C28 . . . . -1.6(5) ?
C22 C23 C24 C28 . . . . 175.8(3) ?
C23 C24 C25 C26 . . . . 0.4(6) ?
C28 C24 C25 C26 . . . . -174.1(4) ?
C24 C25 C26 C27 . . . . 0.1(5) ?
C23 C22 C27 C26 . . . . 1.7(5) ?
O7 C22 C27 C26 . . . . 175.3(3) ?
C25 C26 C27 C22 . . . . -1.2(5) ?
C23 C24 C28 C29 . . . . 9.1(5) ?
C25 C24 C28 C29 . . . . -175.9(4) ?
C24 C28 C29 O6 . . . . -12.7(5) ?
C24 C28 C29 C30 . . . . 103.0(4) ?
C24 C28 C29 C31 . . . . -128.0(4) ?
C38 C33 C34 O10 . . . . 179.9(3) ?
O9 C33 C34 O10 . . . . 5.4(4) ?
C38 C33 C34 C35 . . . . 0.4(5) ?
O9 C33 C34 C35 . . . . -174.1(3) ?
O10 C34 C35 C36 . . . . 178.9(3) ?
C33 C34 C35 C36 . . . . -1.5(5) ?
O10 C34 C35 C39 . . . . -2.6(4) ?
C33 C34 C35 C39 . . . . 177.1(3) ?
C34 C35 C36 C37 . . . . 1.1(5) ?
C39 C35 C36 C37 . . . . -177.0(4) ?
C35 C36 C37 C38 . . . . 0.5(5) ?
C34 C33 C38 C37 . . . . 1.2(5) ?
O9 C33 C38 C37 . . . . 175.4(3) ?
C36 C37 C38 C33 . . . . -1.6(5) ?
C36 C35 C39 C40 . . . . -166.5(4) ?
C34 C35 C39 C40 . . . . 15.2(3) ?
C35 C39 C40 O10 . . . . -21.6(3) ?
C35 C39 C40 C41 . . . . 93.7(3) ?
C35 C39 C40 C42 . . . . -136.8(3) ?
C48 C43 C44 O11 . . . . -177.1(3) ?
O12 C43 C44 O11 . . . . -0.8(5) ?
C48 C43 C44 C45 . . . . 2.8(5) ?
O12 C43 C44 C45 . . . . 179.0(3) ?
O11 C44 C45 C46 . . . . 178.1(3) ?
C43 C44 C45 C46 . . . . -1.7(5) ?
O11 C44 C45 C49 . . . . 0.8(4) ?
C43 C44 C45 C49 . . . . -179.0(3) ?
C44 C45 C46 C47 . . . . 0.0(5) ?
C49 C45 C46 C47 . . . . 176.4(4) ?
C45 C46 C47 C48 . . . . 0.7(6) ?
C44 C43 C48 C47 . . . . -2.1(6) ?
O12 C43 C48 C47 . . . . -178.4(3) ?
C46 C47 C48 C43 . . . . 0.4(6) ?
C46 C45 C49 C50 . . . . 173.2(4) ?
C44 C45 C49 C50 . . . . -10.0(4) ?
C45 C49 C50 O11 . . . . 15.1(4) ?
C45 C49 C50 C51 . . . . -99.2(4) ?
C45 C49 C50 C52 . . . . 133.2(4) ?
C59 C54 C55 O15 . . . . 178.3(3) ?
O14 C54 C55 O15 . . . . -8.3(5) ?
C59 C54 C55 C56 . . . . -3.5(5) ?
O14 C54 C55 C56 . . . . 169.9(3) ?
O15 C55 C56 C57 . . . . -178.2(3) ?
C54 C55 C56 C57 . . . . 3.3(5) ?
O15 C55 C56 C60 . . . . 4.2(4) ?
C54 C55 C56 C60 . . . . -174.3(3) ?
C55 C56 C57 C58 . . . . -0.7(6) ?
C60 C56 C57 C58 . . . . 176.2(4) ?
C56 C57 C58 C59 . . . . -1.8(6) ?
C55 C54 C59 C58 . . . . 1.0(6) ?
O14 C54 C59 C58 . . . . -172.2(3) ?
C57 C58 C59 C54 . . . . 1.7(6) ?
C57 C56 C60 C61 . . . . 172.2(4) ?
C55 C56 C60 C61 . . . . -10.7(4) ?
C56 C60 C61 C63B . . . . -107.4(7) ?
C56 C60 C61 O15 . . . . 13.2(4) ?
C56 C60 C61 C62B . . . . 122.5(5) ?
C56 C60 C61 C63 . . . . -96.2(7) ?
C56 C60 C61 C62 . . . . 144.6(10) ?
C1 C2 O1 C8 . . . . 170.9(3) ?
C3 C2 O1 C8 . . . . -10.3(3) ?
C10 C8 O1 C2 . . . . -103.1(3) ?
C9 C8 O1 C2 . . . . 137.4(3) ?
C7 C8 O1 C2 . . . . 16.6(3) ?
O3 C11 O2 C1 . . . . 12.7(4) ?
O4 C11 O2 C1 . . . . -168.3(2) ?
C2 C1 O2 C11 . . . . 65.4(3) ?
C6 C1 O2 C11 . . . . -118.3(3) ?
O3 C11 O4 C12 . . . . -8.4(4) ?
O2 C11 O4 C12 . . . . 172.7(2) ?
C13 C12 O4 C11 . . . . 129.4(3) ?
C17 C12 O4 C11 . . . . -55.2(4) ?
C12 C13 O5 C19 . . . . -171.2(3) ?
C14 C13 O5 C19 . . . . 8.8(3) ?
C21 C19 O5 C13 . . . . -138.6(3) ?
C20 C19 O5 C13 . . . . 100.4(3) ?
C18 C19 O5 C13 . . . . -16.7(3) ?
C24 C23 O6 C29 . . . . -7.1(4) ?
C22 C23 O6 C29 . . . . 175.6(3) ?
C30 C29 O6 C23 . . . . -106.6(3) ?
C31 C29 O6 C23 . . . . 133.3(3) ?
C28 C29 O6 C23 . . . . 12.4(4) ?
O8 C32 O7 C22 . . . . -13.8(5) ?
O9 C32 O7 C22 . . . . 166.8(2) ?
C23 C22 O7 C32 . . . . -63.1(4) ?
C27 C22 O7 C32 . . . . 123.4(3) ?
O8 C32 O9 C33 . . . . 5.0(5) ?
O7 C32 O9 C33 . . . . -175.6(2) ?
C38 C33 O9 C32 . . . . 57.3(4) ?
C34 C33 O9 C32 . . . . -128.3(3) ?
C33 C34 O10 C40 . . . . 168.4(3) ?
C35 C34 O10 C40 . . . . -12.0(3) ?
C41 C40 O10 C34 . . . . -97.2(3) ?
C42 C40 O10 C34 . . . . 142.3(3) ?
C39 C40 O10 C34 . . . . 20.9(3) ?
C43 C44 O11 C50 . . . . -170.8(3) ?
C45 C44 O11 C50 . . . . 9.4(4) ?
C51 C50 O11 C44 . . . . 104.7(3) ?
C52 C50 O11 C44 . . . . -137.7(3) ?
C49 C50 O11 C44 . . . . -15.2(3) ?
O13 C53 O12 C43 . . . . 3.5(5) ?
O14 C53 O12 C43 . . . . -175.4(3) ?
C48 C43 O12 C53 . . . . -109.8(4) ?
C44 C43 O12 C53 . . . . 73.9(4) ?
O13 C53 O14 C54 . . . . 1.4(6) ?
O12 C53 O14 C54 . . . . -179.6(3) ?
C55 C54 O14 C53 . . . . 116.1(4) ?
C59 C54 O14 C53 . . . . -70.7(4) ?
C54 C55 O15 C61 . . . . -177.0(3) ?
C56 C55 O15 C61 . . . . 4.6(4) ?
C63B C61 O15 C55 . . . . 114.5(7) ?
C62B C61 O15 C55 . . . . -122.1(6) ?
C60 C61 O15 C55 . . . . -11.3(4) ?
C63 C61 O15 C55 . . . . 99.9(7) ?
C62 C61 O15 C55 . . . . -152.9(11) ?
